data_7128692
loop_
_publ_author_name
'Dai, Rui-Han'
'Han, Lu'
'Wang, Qi'
'Tian, Shi-Kai'

_publ_section_title
;
 Strain-release C-C bond cleavage enables the [2,3]-sigmatropic
 rearrangement of tertiary allylamines.
;
_journal_issue 68
_journal_name_full 'Chemical communications (Cambridge, England)'
_journal_page_first 8449
_journal_page_last 8451
_journal_paper_doi 10.1039/d1cc03141d
_journal_volume 57
_journal_year 2021
_chemical_formula_moiety 'C22 H22 F2 N2 O3 S'
_chemical_formula_sum 'C22 H22 F2 N2 O3 S'
_chemical_formula_weight 432.47
_space_group_crystal_system monoclinic
_space_group_IT_number 14
_space_group_name_Hall '-P 2ybc'
_space_group_name_H-M_alt 'P 1 21/c 1'
_atom_sites_solution_hydrogens geom
_audit_creation_date 2021-03-12
_audit_creation_method
;
Olex2 1.2
(compiled 2018.05.29 svn.r3508 for OlexSys, GUI svn.r5506)
;
_audit_update_record
;
2021-03-12 deposited with the CCDC.	2021-07-26 downloaded from the CCDC.
;
_cell_angle_alpha 90
_cell_angle_beta 98.3484(13)
_cell_angle_gamma 90
_cell_formula_units_Z 4
_cell_length_a 12.21316(16)
_cell_length_b 17.3615(2)
_cell_length_c 10.31999(14)
_cell_measurement_reflns_used 5232
_cell_measurement_temperature 291(2)
_cell_measurement_theta_max 69.7900
_cell_measurement_theta_min 5.0980
_cell_volume 2165.05(5)
_computing_cell_refinement 'CrysAlisPro 1.171.40.53 (Rigaku OD, 2019)'
_computing_data_collection 'CrysAlisPro 1.171.40.53 (Rigaku OD, 2019)'
_computing_data_reduction 'CrysAlisPro 1.171.40.53 (Rigaku OD, 2019)'
_computing_molecular_graphics 'Olex2 (Dolomanov et al., 2009)'
_computing_publication_material 'Olex2 (Dolomanov et al., 2009)'
_computing_structure_refinement 'ShelXL (Sheldrick, 2015)'
_diffrn_ambient_temperature 291(2)
_diffrn_detector 'CCD plate'
_diffrn_detector_area_resol_mean 5.2169
_diffrn_detector_type AtlasS2
_diffrn_measured_fraction_theta_full 0.993
_diffrn_measured_fraction_theta_max 0.976
_diffrn_measurement_details
;
List of Runs (angles in degrees, time in seconds):

  # Type    Start    End  Width  t~exp~   \w     \q     \k     \f   Frames
#--------------------------------------------------------------------------
  1  \w    -82.00 -34.00   1.00    2.00    --  -40.80 178.00   0.00   48
  2  \w   -110.00 -85.00   1.00    2.00    --  -40.80 -38.00 -30.00   25
  3  \w    -53.00  34.00   1.00    2.00    --  -40.80  77.00 -90.00   87
  4  \w    -70.00 -19.00   1.00    2.00    --  -40.80 -38.00 -30.00   51
  5  \w     72.00 175.00   1.00    4.00    --   99.68  30.00   0.00  103
  6  \w     26.00 118.00   1.00    4.00    --   99.68-125.00  90.00   92
  7  \w     66.00  93.00   1.00    4.00    --   99.68 -94.00 -90.00   27
  8  \w     75.00 163.00   1.00    4.00    --   99.68  45.00 -90.00   88
  9  \w     42.00 129.00   1.00    4.00    --   99.68 -61.00-180.00   87
 10  \w     47.00  88.00   1.00    4.00    --   99.68 -45.00  60.00   41
;
_diffrn_measurement_device 'four-circle diffractometer'
_diffrn_measurement_device_type 'SuperNova, Dual, Cu at home/near, AtlasS2'
_diffrn_measurement_method '\w scans'
_diffrn_orient_matrix_type 'CrysAlisPro convention (1999,Acta A55,543-557)'
_diffrn_orient_matrix_UB_11 0.0972056000
_diffrn_orient_matrix_UB_12 -0.0487528000
_diffrn_orient_matrix_UB_13 0.0677472000
_diffrn_orient_matrix_UB_21 0.0742503000
_diffrn_orient_matrix_UB_22 0.0720558000
_diffrn_orient_matrix_UB_23 0.0134289000
_diffrn_orient_matrix_UB_31 -0.0357840000
_diffrn_orient_matrix_UB_32 0.0174217000
_diffrn_orient_matrix_UB_33 0.1342003000
_diffrn_radiation_monochromator mirror
_diffrn_radiation_probe x-ray
_diffrn_radiation_type CuK\a
_diffrn_radiation_wavelength 1.54184
_diffrn_reflns_av_R_equivalents 0.0168
_diffrn_reflns_av_unetI/netI 0.0183
_diffrn_reflns_Laue_measured_fraction_full 0.993
_diffrn_reflns_Laue_measured_fraction_max 0.976
_diffrn_reflns_limit_h_max 14
_diffrn_reflns_limit_h_min -14
_diffrn_reflns_limit_k_max 20
_diffrn_reflns_limit_k_min -16
_diffrn_reflns_limit_l_max 12
_diffrn_reflns_limit_l_min -9
_diffrn_reflns_number 8742
_diffrn_reflns_point_group_measured_fraction_full 0.993
_diffrn_reflns_point_group_measured_fraction_max 0.976
_diffrn_reflns_theta_full 67.684
_diffrn_reflns_theta_max 69.890
_diffrn_reflns_theta_min 3.658
_diffrn_source 'micro-focus sealed X-ray tube'
_diffrn_source_type 'SuperNova (Cu) X-ray Source'
_exptl_absorpt_coefficient_mu 1.703
_exptl_absorpt_correction_T_max 1.00000
_exptl_absorpt_correction_T_min 0.69084
_exptl_absorpt_correction_type multi-scan
_exptl_absorpt_process_details
;
CrysAlisPro 1.171.40.53 (Rigaku Oxford Diffraction, 2019)
Empirical absorption correction using spherical harmonics,
 implemented in SCALE3 ABSPACK scaling algorithm.
;
_exptl_crystal_density_diffrn 1.327
_exptl_crystal_description block
_exptl_crystal_F_000 904
_exptl_crystal_size_max 0.21
_exptl_crystal_size_mid 0.2
_exptl_crystal_size_min 0.16
_refine_diff_density_max 0.343
_refine_diff_density_min -0.257
_refine_diff_density_rms 0.041
_refine_ls_extinction_coef 0.0012(2)
_refine_ls_extinction_expression Fc^*^=kFc[1+0.001xFc^2^\l^3^/sin(2\q)]^-1/4^
_refine_ls_extinction_method SHELXL
_refine_ls_goodness_of_fit_ref 1.030
_refine_ls_hydrogen_treatment constr
_refine_ls_matrix_type full
_refine_ls_number_parameters 273
_refine_ls_number_reflns 4001
_refine_ls_number_restraints 1
_refine_ls_restrained_S_all 1.032
_refine_ls_R_factor_all 0.0515
_refine_ls_R_factor_gt 0.0468
_refine_ls_shift/su_max 0.000
_refine_ls_shift/su_mean 0.000
_refine_ls_structure_factor_coef Fsqd
_refine_ls_weighting_details 'w=1/[\s^2^(Fo^2^)+(0.0713P)^2^+0.6822P] where P=(Fo^2^+2Fc^2^)/3'
_refine_ls_weighting_scheme calc
_refine_ls_wR_factor_gt 0.1295
_refine_ls_wR_factor_ref 0.1348
_reflns_Friedel_coverage 0.000
_reflns_number_gt 3546
_reflns_number_total 4001
_reflns_threshold_expression 'I > 2\s(I)'
_cod_data_source_file d1cc03141d2.cif
_cod_data_source_block drh12-99-11
_cod_depositor_comments 'Adding full bibliography for 7128691--7128692.cif.'
_cod_database_code 7128692
_shelxl_version_number 2013-4
_chemical_oxdiff_formula c20h20o2n2s2f3
_shelx_space_group_comment
;
The symmetry employed for this shelxl refinement is uniquely defined
by the following loop, which should always be used as a source of
symmetry information in preference to the above space-group names.
They are only intended as comments.
;
_shelx_estimated_absorpt_t_max 0.772
_shelx_estimated_absorpt_t_min 0.716
_reflns_odcompleteness_completeness 99.87
_reflns_odcompleteness_iscentric 1
_reflns_odcompleteness_theta 64.99
_olex2_refinement_description
;
1. Fixed Uiso
 At 1.2 times of:
  All C(H) groups, All C(H,H) groups
 At 1.5 times of:
  All C(H,H,H) groups
2. Rigid bond restraints
 N1, C7
 with sigma for 1-2 distances of 0.002 and sigma for 1-3 distances of 0.002
3.a Ternary CH refined with riding coordinates:
 C12(H12), C8(H8), C14(H14)
3.b Secondary CH2 refined with riding coordinates:
 C13(H13A,H13B), C15(H15A,H15B), C9(H9A,H9B)
3.c Aromatic/amide H refined with riding coordinates:
 C18(H18), C10(H10), C5(H5), C20(H20), C22(H22), C2(H2), C4(H4), C3(H3)
3.d X=CH2 refined with riding coordinates:
 C11(H11A,H11B)
3.e Idealised Me refined as rotating group:
 C16(H16A,H16B,H16C)
;
_olex2_submission_special_instructions 'No special instructions were received'
_oxdiff_exptl_absorpt_empirical_details
;
Empirical correction (ABSPACK) includes:
- Absorption correction using spherical harmonics
- Frame scaling
;
_oxdiff_exptl_absorpt_empirical_full_max 1.317
_oxdiff_exptl_absorpt_empirical_full_min 0.773

loop_
_space_group_symop_operation_xyz
'x, y, z'
'-x, y+1/2, -z+1/2'
'-x, -y, -z'
'x, -y-1/2, z-1/2'

loop_
_atom_site_label
_atom_site_type_symbol
_atom_site_fract_x
_atom_site_fract_y
_atom_site_fract_z
_atom_site_U_iso_or_equiv
_atom_site_adp_type
_atom_site_occupancy
_atom_site_site_symmetry_order
_atom_site_calc_flag
_atom_site_refinement_flags_posn
_atom_site_refinement_flags_adp
_atom_site_refinement_flags_occupancy
_atom_site_disorder_assembly
_atom_site_disorder_group
S1 S 0.64477(4) 0.27583(3) 0.19646(5) 0.06057(19) Uani 1 1 d . . . . .
O1 O 0.39965(12) 0.45394(8) 0.60897(14) 0.0626(4) Uani 1 1 d . . . . .
N2 N 0.31129(12) 0.38747(9) 0.29577(14) 0.0476(4) Uani 1 1 d . . . . .
N1 N 0.22431(13) 0.41445(11) 0.56505(14) 0.0565(4) Uani 1 1 d . U . . .
O2 O 0.61756(14) 0.33117(11) 0.09359(14) 0.0780(5) Uani 1 1 d . . . . .
O3 O 0.65612(15) 0.19657(11) 0.16069(18) 0.0880(6) Uani 1 1 d . . . . .
F1 F 0.94546(15) 0.47142(11) 0.3386(3) 0.1345(8) Uani 1 1 d . . . . .
C12 C 0.39879(15) 0.33378(10) 0.34430(17) 0.0486(4) Uani 1 1 d . . . . .
H12 H 0.3847 0.3107 0.4270 0.058 Uiso 1 1 calc R . . . .
C8 C 0.31612(16) 0.45730(11) 0.37738(17) 0.0497(4) Uani 1 1 d . . . . .
H8 H 0.3880 0.4815 0.3730 0.060 Uiso 1 1 calc R . . . .
C7 C 0.31118(16) 0.44129(11) 0.51914(18) 0.0518(4) Uani 1 1 d . U . . .
C13 C 0.51943(15) 0.36160(11) 0.35570(18) 0.0507(4) Uani 1 1 d . . . . .
H13A H 0.5308 0.4032 0.2964 0.061 Uiso 1 1 calc R . . . .
H13B H 0.5533 0.3730 0.4445 0.061 Uiso 1 1 calc R . . . .
C14 C 0.54789(17) 0.28152(11) 0.30705(18) 0.0520(4) Uani 1 1 d . . . . .
H14 H 0.5682 0.2464 0.3810 0.062 Uiso 1 1 calc R . . . .
C15 C 0.42511(17) 0.27092(11) 0.2486(2) 0.0552(5) Uani 1 1 d . . . . .
H15A H 0.4080 0.2852 0.1571 0.066 Uiso 1 1 calc R . . . .
H15B H 0.3952 0.2207 0.2648 0.066 Uiso 1 1 calc R . . . .
C6 C 0.25769(18) 0.40977(12) 0.70056(18) 0.0582(5) Uani 1 1 d . . . . .
C1 C 0.36475(18) 0.43444(11) 0.72618(19) 0.0567(5) Uani 1 1 d . . . . .
C9 C 0.22757(18) 0.51690(12) 0.3270(2) 0.0596(5) Uani 1 1 d . . . . .
H9A H 0.1559 0.4975 0.3418 0.071 Uiso 1 1 calc R . . . .
H9B H 0.2419 0.5637 0.3779 0.071 Uiso 1 1 calc R . . . .
F2 F 0.9690(2) 0.23515(16) 0.5535(3) 0.1712(13) Uani 1 1 d . . . . .
C16 C 0.20477(17) 0.34768(13) 0.2768(2) 0.0617(5) Uani 1 1 d . . . . .
H16A H 0.2072 0.3059 0.2163 0.093 Uiso 1 1 calc GR . . . .
H16B H 0.1475 0.3831 0.2424 0.093 Uiso 1 1 calc GR . . . .
H16C H 0.1896 0.3279 0.3592 0.093 Uiso 1 1 calc GR . . . .
C17 C 0.76868(17) 0.30612(13) 0.2930(2) 0.0594(5) Uani 1 1 d . . . . .
C18 C 0.80805(18) 0.37952(14) 0.2767(2) 0.0694(6) Uani 1 1 d . . . . .
H18 H 0.7712 0.4131 0.2150 0.083 Uiso 1 1 calc R . . . .
C19 C 0.90330(19) 0.40091(16) 0.3547(3) 0.0800(7) Uani 1 1 d . . . . .
C10 C 0.2223(2) 0.53618(14) 0.1858(2) 0.0766(7) Uani 1 1 d . . . . .
H10 H 0.2889 0.5459 0.1550 0.092 Uiso 1 1 calc R . . . .
C5 C 0.2007(2) 0.38559(18) 0.7987(2) 0.0859(8) Uani 1 1 d . . . . .
H5 H 0.1280 0.3681 0.7822 0.103 Uiso 1 1 calc R . . . .
C20 C 0.9591(2) 0.35439(18) 0.4473(3) 0.0855(8) Uani 1 1 d . . . . .
H20 H 1.0238 0.3705 0.4989 0.103 Uiso 1 1 calc R . . . .
C22 C 0.8213(2) 0.25624(17) 0.3862(3) 0.0875(8) Uani 1 1 d . . . . .
H22 H 0.7940 0.2071 0.3974 0.105 Uiso 1 1 calc R . . . .
C2 C 0.4224(3) 0.43655(15) 0.8523(3) 0.0896(9) Uani 1 1 d . . . . .
H2 H 0.4956 0.4529 0.8691 0.108 Uiso 1 1 calc R . . . .
C4 C 0.2600(4) 0.38916(19) 0.9250(3) 0.1009(11) Uani 1 1 d . . . . .
H4 H 0.2250 0.3742 0.9952 0.121 Uiso 1 1 calc R . . . .
C3 C 0.3667(4) 0.41366(17) 0.9494(3) 0.1014(11) Uani 1 1 d . . . . .
H3 H 0.4024 0.4147 1.0354 0.122 Uiso 1 1 calc R . . . .
C21 C 0.9159(2) 0.28265(19) 0.4616(3) 0.0971(9) Uani 1 1 d . . . . .
C11 C 0.1320(3) 0.54053(19) 0.1016(3) 0.1066(10) Uani 1 1 d . . . . .
H11A H 0.0637 0.5312 0.1284 0.128 Uiso 1 1 calc R . . . .
H11B H 0.1358 0.5530 0.0147 0.128 Uiso 1 1 calc R . . . .

loop_
_atom_site_aniso_label
_atom_site_aniso_U_11
_atom_site_aniso_U_22
_atom_site_aniso_U_33
_atom_site_aniso_U_23
_atom_site_aniso_U_13
_atom_site_aniso_U_12
S1 0.0603(3) 0.0720(4) 0.0465(3) -0.0115(2) -0.0022(2) 0.0110(2)
O1 0.0653(8) 0.0608(8) 0.0584(8) -0.0027(6) -0.0018(6) -0.0086(6)
N2 0.0496(8) 0.0502(8) 0.0424(7) -0.0009(6) 0.0049(6) -0.0038(6)
N1 0.0461(8) 0.0859(12) 0.0368(8) 0.0063(7) 0.0039(6) -0.0005(8)
O2 0.0779(10) 0.1113(13) 0.0433(7) 0.0089(8) 0.0034(7) 0.0127(9)
O3 0.0846(11) 0.0855(12) 0.0884(12) -0.0407(10) -0.0067(9) 0.0190(9)
F1 0.0736(10) 0.0949(12) 0.229(3) 0.0146(14) 0.0034(13) -0.0187(9)
C12 0.0548(10) 0.0496(9) 0.0408(9) 0.0038(7) 0.0052(7) -0.0035(8)
C8 0.0527(10) 0.0519(10) 0.0452(9) -0.0012(7) 0.0094(7) -0.0062(8)
C7 0.0570(10) 0.0531(10) 0.0450(9) -0.0038(8) 0.0063(8) -0.0002(8)
C13 0.0530(10) 0.0541(10) 0.0428(9) -0.0063(7) -0.0007(7) -0.0028(8)
C14 0.0584(11) 0.0500(10) 0.0445(9) 0.0010(7) -0.0028(8) 0.0039(8)
C15 0.0601(11) 0.0452(10) 0.0578(11) -0.0044(8) 0.0001(9) -0.0054(8)
C6 0.0673(12) 0.0672(12) 0.0407(9) 0.0040(8) 0.0092(8) 0.0181(10)
C1 0.0747(13) 0.0463(10) 0.0454(10) -0.0047(8) -0.0033(9) 0.0039(9)
C9 0.0670(12) 0.0574(11) 0.0550(11) 0.0028(9) 0.0112(9) 0.0043(9)
F2 0.1233(18) 0.186(2) 0.174(2) 0.0819(19) -0.0826(17) -0.0288(15)
C16 0.0542(11) 0.0680(13) 0.0614(12) -0.0072(10) 0.0034(9) -0.0106(9)
C17 0.0538(11) 0.0695(13) 0.0538(11) -0.0052(9) 0.0041(8) 0.0091(9)
C18 0.0543(12) 0.0763(15) 0.0791(15) 0.0059(12) 0.0149(10) 0.0105(10)
C19 0.0507(12) 0.0761(15) 0.115(2) -0.0052(14) 0.0168(13) -0.0017(11)
C10 0.0976(18) 0.0703(14) 0.0639(14) 0.0141(11) 0.0184(13) 0.0165(13)
C5 0.0887(17) 0.109(2) 0.0663(15) 0.0215(14) 0.0316(13) 0.0248(15)
C20 0.0510(12) 0.109(2) 0.0934(18) -0.0122(16) 0.0002(12) -0.0074(13)
C22 0.0736(16) 0.0856(17) 0.0936(19) 0.0159(15) -0.0203(14) -0.0067(13)
C2 0.124(2) 0.0704(15) 0.0613(15) -0.0048(12) -0.0297(15) -0.0052(15)
C4 0.165(3) 0.094(2) 0.0512(14) 0.0177(13) 0.0409(18) 0.041(2)
C3 0.173(4) 0.0781(18) 0.0456(13) -0.0021(12) -0.0101(17) 0.014(2)
C21 0.0717(16) 0.114(2) 0.094(2) 0.0218(17) -0.0249(15) -0.0027(15)
C11 0.139(3) 0.108(2) 0.0669(16) 0.0137(15) -0.0045(17) 0.020(2)

loop_
_atom_type_symbol
_atom_type_description
_atom_type_scat_dispersion_real
_atom_type_scat_dispersion_imag
_atom_type_scat_source
C C 0.0181 0.0091 'International Tables Vol C Tables 4.2.6.8 and 6.1.1.4'
H H 0.0000 0.0000 'International Tables Vol C Tables 4.2.6.8 and 6.1.1.4'
F F 0.0727 0.0534 'International Tables Vol C Tables 4.2.6.8 and 6.1.1.4'
N N 0.0311 0.0180 'International Tables Vol C Tables 4.2.6.8 and 6.1.1.4'
O O 0.0492 0.0322 'International Tables Vol C Tables 4.2.6.8 and 6.1.1.4'
S S 0.3331 0.5567 'International Tables Vol C Tables 4.2.6.8 and 6.1.1.4'

loop_
_geom_angle_atom_site_label_1
_geom_angle_atom_site_label_2
_geom_angle_atom_site_label_3
_geom_angle
_geom_angle_site_symmetry_1
_geom_angle_site_symmetry_3
_geom_angle_publ_flag
O2 S1 O3 118.16(11) . . ?
O2 S1 C14 109.67(9) . . ?
O2 S1 C17 107.77(11) . . ?
O3 S1 C14 108.61(11) . . ?
O3 S1 C17 108.86(10) . . ?
C14 S1 C17 102.65(9) . . ?
C7 O1 C1 104.24(16) . . ?
C12 N2 C8 111.41(14) . . ?
C12 N2 C16 109.83(15) . . ?
C16 N2 C8 115.27(15) . . ?
C7 N1 C6 104.37(16) . . ?
N2 C12 H12 110.4 . . ?
N2 C12 C13 118.27(15) . . ?
N2 C12 C15 116.53(15) . . ?
C13 C12 H12 110.4 . . ?
C15 C12 H12 110.4 . . ?
C15 C12 C13 89.13(14) . . ?
N2 C8 H8 106.7 . . ?
N2 C8 C7 113.68(15) . . ?
N2 C8 C9 113.22(15) . . ?
C7 C8 H8 106.7 . . ?
C7 C8 C9 109.26(16) . . ?
C9 C8 H8 106.7 . . ?
O1 C7 C8 120.24(17) . . ?
N1 C7 O1 115.08(16) . . ?
N1 C7 C8 124.68(17) . . ?
C12 C13 H13A 114.1 . . ?
C12 C13 H13B 114.1 . . ?
H13A C13 H13B 111.3 . . ?
C14 C13 C12 87.16(14) . . ?
C14 C13 H13A 114.1 . . ?
C14 C13 H13B 114.1 . . ?
S1 C14 H14 110.6 . . ?
C13 C14 S1 117.89(14) . . ?
C13 C14 H14 110.6 . . ?
C13 C14 C15 88.99(14) . . ?
C15 C14 S1 116.49(14) . . ?
C15 C14 H14 110.6 . . ?
C12 C15 C14 86.93(14) . . ?
C12 C15 H15A 114.2 . . ?
C12 C15 H15B 114.2 . . ?
C14 C15 H15A 114.2 . . ?
C14 C15 H15B 114.2 . . ?
H15A C15 H15B 111.3 . . ?
C1 C6 N1 107.88(17) . . ?
C1 C6 C5 121.8(2) . . ?
C5 C6 N1 130.4(2) . . ?
O1 C1 C2 129.5(2) . . ?
C6 C1 O1 108.42(16) . . ?
C6 C1 C2 122.1(2) . . ?
C8 C9 H9A 108.7 . . ?
C8 C9 H9B 108.7 . . ?
H9A C9 H9B 107.6 . . ?
C10 C9 C8 114.34(18) . . ?
C10 C9 H9A 108.7 . . ?
C10 C9 H9B 108.7 . . ?
N2 C16 H16A 109.5 . . ?
N2 C16 H16B 109.5 . . ?
N2 C16 H16C 109.5 . . ?
H16A C16 H16B 109.5 . . ?
H16A C16 H16C 109.5 . . ?
H16B C16 H16C 109.5 . . ?
C18 C17 S1 119.41(17) . . ?
C18 C17 C22 121.9(2) . . ?
C22 C17 S1 118.68(19) . . ?
C17 C18 H18 121.3 . . ?
C19 C18 C17 117.4(2) . . ?
C19 C18 H18 121.3 . . ?
F1 C19 C18 118.8(3) . . ?
F1 C19 C20 117.8(2) . . ?
C20 C19 C18 123.4(3) . . ?
C9 C10 H10 117.3 . . ?
C11 C10 C9 125.3(3) . . ?
C11 C10 H10 117.3 . . ?
C6 C5 H5 122.5 . . ?
C6 C5 C4 115.1(3) . . ?
C4 C5 H5 122.5 . . ?
C19 C20 H20 121.4 . . ?
C19 C20 C21 117.1(2) . . ?
C21 C20 H20 121.4 . . ?
C17 C22 H22 121.5 . . ?
C21 C22 C17 116.9(3) . . ?
C21 C22 H22 121.5 . . ?
C1 C2 H2 121.7 . . ?
C3 C2 C1 116.6(3) . . ?
C3 C2 H2 121.7 . . ?
C5 C4 H4 118.7 . . ?
C3 C4 C5 122.7(3) . . ?
C3 C4 H4 118.7 . . ?
C2 C3 C4 121.8(3) . . ?
C2 C3 H3 119.1 . . ?
C4 C3 H3 119.1 . . ?
F2 C21 C20 118.6(3) . . ?
F2 C21 C22 118.2(3) . . ?
C20 C21 C22 123.2(3) . . ?
C10 C11 H11A 120.0 . . ?
C10 C11 H11B 120.0 . . ?
H11A C11 H11B 120.0 . . ?

loop_
_geom_bond_atom_site_label_1
_geom_bond_atom_site_label_2
_geom_bond_distance
_geom_bond_site_symmetry_2
_geom_bond_publ_flag
S1 O2 1.4346(17) . ?
S1 O3 1.4365(18) . ?
S1 C14 1.762(2) . ?
S1 C17 1.767(2) . ?
O1 C7 1.336(2) . ?
O1 C1 1.382(3) . ?
N2 C12 1.451(2) . ?
N2 C8 1.472(2) . ?
N2 C16 1.461(2) . ?
N1 C7 1.309(3) . ?
N1 C6 1.401(2) . ?
F1 C19 1.348(3) . ?
C12 H12 0.9800 . ?
C12 C13 1.539(3) . ?
C12 C15 1.536(3) . ?
C8 H8 0.9800 . ?
C8 C7 1.499(3) . ?
C8 C9 1.532(3) . ?
C13 H13A 0.9700 . ?
C13 H13B 0.9700 . ?
C13 C14 1.535(3) . ?
C14 H14 0.9800 . ?
C14 C15 1.544(3) . ?
C15 H15A 0.9700 . ?
C15 H15B 0.9700 . ?
C6 C1 1.365(3) . ?
C6 C5 1.375(3) . ?
C1 C2 1.388(3) . ?
C9 H9A 0.9700 . ?
C9 H9B 0.9700 . ?
C9 C10 1.488(3) . ?
F2 C21 1.350(3) . ?
C16 H16A 0.9600 . ?
C16 H16B 0.9600 . ?
C16 H16C 0.9600 . ?
C17 C18 1.381(3) . ?
C17 C22 1.382(3) . ?
C18 H18 0.9300 . ?
C18 C19 1.366(4) . ?
C19 C20 1.357(4) . ?
C10 H10 0.9300 . ?
C10 C11 1.303(4) . ?
C5 H5 0.9300 . ?
C5 C4 1.398(4) . ?
C20 H20 0.9300 . ?
C20 C21 1.369(4) . ?
C22 H22 0.9300 . ?
C22 C21 1.374(4) . ?
C2 H2 0.9300 . ?
C2 C3 1.349(5) . ?
C4 H4 0.9300 . ?
C4 C3 1.360(5) . ?
C3 H3 0.9300 . ?
C11 H11A 0.9300 . ?
C11 H11B 0.9300 . ?
